data_7156479
loop_
_publ_author_name
'Aleksandrova, Maiia I.'
'Lozovskiy, Stanislav V.'
'Saulnier, Steve'
'Golovanov, Alexander A.'
'Boyarskaya, Irina A.'
'Vasilyev, Aleksander V.'

_publ_section_title
;
 Hydroarylation of unsaturated carbon-carbon bonds in cross-conjugated
 enynones under the action of superacid CF<sub>3</sub>SO<sub>3</sub>H or
 acidic zeolite HUSY. Reaction mechanism and DFT study on cationic
 intermediate species.
;
_journal_issue 42
_journal_name_full 'Organic &amp; biomolecular chemistry'
_journal_page_first 7891
_journal_page_last 7902
_journal_paper_doi 10.1039/c8ob01985a
_journal_volume 16
_journal_year 2018
_chemical_absolute_configuration unk
_chemical_formula_moiety 'C23 H18 O'
_chemical_formula_sum 'C23 H18 O'
_chemical_formula_weight 310.37
_space_group_crystal_system orthorhombic
_space_group_IT_number 33
_space_group_name_Hall 'P 2c -2n'
_space_group_name_H-M_alt 'P n a 21'
_symmetry_space_group_name_Hall 'P 2c -2n'
_symmetry_space_group_name_H-M 'P n a 21'
_atom_sites_solution_hydrogens geom
_atom_sites_solution_primary dual
_audit_creation_date 2017-12-13
_audit_creation_method
;
Olex2 1.2
(compiled 2017.08.10 svn.r3458 for OlexSys, GUI svn.r5381)
;
_audit_update_record
;
2018-06-05 deposited with the CCDC.
2018-10-03 downloaded from the CCDC.
;
_cell_angle_alpha 90
_cell_angle_beta 90
_cell_angle_gamma 90
_cell_formula_units_Z 4
_cell_length_a 7.75140(10)
_cell_length_b 12.0257(2)
_cell_length_c 17.7094(3)
_cell_measurement_reflns_used 8400
_cell_measurement_temperature 100.01(10)
_cell_measurement_theta_max 75.4440
_cell_measurement_theta_min 4.3960
_cell_volume 1650.80(4)
_computing_cell_refinement 'CrysAlisPro 1.171.38.46 (Rigaku OD, 2015)'
_computing_data_collection 'CrysAlisPro 1.171.38.46 (Rigaku OD, 2015)'
_computing_data_reduction 'CrysAlisPro 1.171.38.46 (Rigaku OD, 2015)'
_computing_molecular_graphics 'Olex2 (Dolomanov et al., 2009)'
_computing_publication_material 'Olex2 (Dolomanov et al., 2009)'
_computing_structure_refinement 'ShelXL (Sheldrick, 2015)'
_computing_structure_solution 'ShelXT (Sheldrick, 2015)'
_diffrn_ambient_environment N~2~
_diffrn_ambient_temperature 100.01(10)
_diffrn_detector 'CCD plate'
_diffrn_detector_area_resol_mean 10.3829
_diffrn_detector_type Atlas
_diffrn_measured_fraction_theta_full 0.999
_diffrn_measured_fraction_theta_max 0.999
_diffrn_measurement_details
;
List of Runs (angles in degrees, time in seconds):

  # Type    Start    End  Width  t~exp~   \w     \q     \k     \f   Frames
#--------------------------------------------------------------------------
  1  \w    -69.00 -23.00   1.00    1.00    --  -40.38 -38.00 -30.00   46
  2  \w   -116.00 -28.00   1.00    1.00    --  -40.38 -38.00 120.00   88
  3  \w     94.00 128.00   1.00    1.00    --   40.38 178.00-120.00   34
  4  \w     94.00 119.00   1.00    1.00    --   40.38 178.00   0.00   25
  5  \w     38.00 173.00   1.00    1.00    --  113.00   0.00-180.00  135
  6  \w     76.00 103.00   1.00    1.00    --  113.00 -95.00 -60.00   27
  7  \w     68.00 107.00   1.00    1.00    --  113.00 -95.00  30.00   39
  8  \w     36.00  63.00   1.00    1.00    --  113.00 -95.00 -60.00   27
  9  \w     30.00  82.00   1.00    1.00    --  113.00 -95.00   0.00   52
 10  \w     35.00  62.00   1.00    1.00    --  113.00 -95.00  30.00   27
 11  \w     63.00 113.00   1.00    1.00    --   40.38 178.00  30.00   50
 12  \w     63.00 105.00   1.00    1.00    --  113.00 -95.00 120.00   42
 13  \w     41.00  68.00   1.00    1.00    --  113.00 -95.00-150.00   27
 14  \w     81.00 107.00   1.00    1.00    --  113.00 -95.00-150.00   26
 15  \w     75.00 101.00   1.00    1.00    --  113.00 -95.00  60.00   26
 16  \w     49.00 115.00   1.00    1.00    --  113.00 -45.00 -30.00   66
 17  \w     99.00 139.00   1.00    1.00    --  113.00 -15.00  90.00   40
 18  \w    -97.00 -45.00   1.00    1.00    --  -40.38 178.00-120.00   52
 19  \w    -74.00  31.00   1.00    1.00    --  -40.38  19.00 -60.00  105
 20  \w     65.00 125.00   1.00    1.00    --   40.38 178.00-180.00   60
 21  \w     45.00 143.00   1.00    1.00    --  113.00 -61.00 120.00   98
 22  \w    141.00 177.00   1.00    1.00    --  113.00  61.00-180.00   36
 23  \w     60.00 112.00   1.00    1.00    --  113.00 -45.00  30.00   52
 24  \w     92.00 136.00   1.00    1.00    --  113.00  61.00-180.00   44
 25  \w     98.00 125.00   1.00    1.00    --  113.00  45.00 150.00   27
 26  \w     66.00 115.00   1.00    1.00    --  113.00-112.00 -90.00   49
 27  \w     93.00 142.00   1.00    1.00    --  113.00 -30.00 150.00   49
 28  \w    105.00 134.00   1.00    1.00    --  113.00 112.00-150.00   29
 29  \w    148.00 174.00   1.00    1.00    --  113.00 112.00-150.00   26
 30  \w     43.00  69.00   1.00    1.00    --  113.00-112.00  30.00   26
 31  \w     79.00 115.00   1.00    1.00    --  113.00-112.00  30.00   36
 32  \w     53.00  79.00   1.00    1.00    --  113.00 -30.00 150.00   26
 33  \w     30.00  69.00   1.00    1.00    --  113.00 -95.00 -30.00   39
 34  \w     41.00  91.00   1.00    1.00    --  113.00 -61.00-120.00   50
 35  \w    144.00 176.00   1.00    1.00    --  113.00  45.00 150.00   32
 36  \w     91.00 117.00   1.00    1.00    --  113.00-114.00 152.12   26
 37  \w     -3.00  22.00   1.00    1.00    --   36.00  91.00  95.45   25
;
_diffrn_measurement_device 'four-circle diffractometer'
_diffrn_measurement_device_type 'SuperNova, Dual, Cu at zero, Atlas'
_diffrn_measurement_method '\w scans'
_diffrn_orient_matrix_type 'CrysAlisPro convention (1999,Acta A55,543-557)'
_diffrn_orient_matrix_UB_11 -0.0373991000
_diffrn_orient_matrix_UB_12 0.1237927000
_diffrn_orient_matrix_UB_13 0.0148332000
_diffrn_orient_matrix_UB_21 0.0406522000
_diffrn_orient_matrix_UB_22 0.0266922000
_diffrn_orient_matrix_UB_23 -0.0831969000
_diffrn_orient_matrix_UB_31 -0.1911351000
_diffrn_orient_matrix_UB_32 -0.0187943000
_diffrn_orient_matrix_UB_33 -0.0204797000
_diffrn_radiation_monochromator mirror
_diffrn_radiation_probe x-ray
_diffrn_radiation_type CuK\a
_diffrn_radiation_wavelength 1.54184
_diffrn_reflns_av_R_equivalents 0.0369
_diffrn_reflns_av_unetI/netI 0.0235
_diffrn_reflns_Laue_measured_fraction_full 0.999
_diffrn_reflns_Laue_measured_fraction_max 0.999
_diffrn_reflns_limit_h_max 6
_diffrn_reflns_limit_h_min -9
_diffrn_reflns_limit_k_max 14
_diffrn_reflns_limit_k_min -14
_diffrn_reflns_limit_l_max 21
_diffrn_reflns_limit_l_min -21
_diffrn_reflns_number 14542
_diffrn_reflns_point_group_measured_fraction_full 1.000
_diffrn_reflns_point_group_measured_fraction_max 1.000
_diffrn_reflns_theta_full 67.684
_diffrn_reflns_theta_max 69.960
_diffrn_reflns_theta_min 4.444
_diffrn_source 'micro-focus sealed X-ray tube'
_diffrn_source_type 'SuperNova (Cu) X-ray Source'
_exptl_absorpt_coefficient_mu 0.578
_exptl_absorpt_correction_T_max 1.00000
_exptl_absorpt_correction_T_min 0.42917
_exptl_absorpt_correction_type multi-scan
_exptl_absorpt_process_details
;
CrysAlisPro 1.171.38.46 (Rigaku Oxford Diffraction, 2015)
Empirical absorption correction using spherical harmonics,
 implemented in SCALE3 ABSPACK scaling algorithm.
;
_exptl_crystal_colour 'clear colourless'
_exptl_crystal_colour_lustre clear
_exptl_crystal_colour_primary colourless
_exptl_crystal_density_diffrn 1.249
_exptl_crystal_description needle
_exptl_crystal_F_000 656
_exptl_crystal_size_max 0.2
_exptl_crystal_size_mid 0.2
_exptl_crystal_size_min 0.2
_refine_diff_density_max 0.153
_refine_diff_density_min -0.210
_refine_diff_density_rms 0.039
_refine_ls_abs_structure_details
;
 Refined as an inversion twin.
;
_refine_ls_abs_structure_Flack 0.2(3)
_refine_ls_extinction_method none
_refine_ls_goodness_of_fit_ref 1.060
_refine_ls_hydrogen_treatment constr
_refine_ls_matrix_type full
_refine_ls_number_parameters 218
_refine_ls_number_reflns 3045
_refine_ls_number_restraints 1
_refine_ls_restrained_S_all 1.060
_refine_ls_R_factor_all 0.0313
_refine_ls_R_factor_gt 0.0305
_refine_ls_shift/su_max 0.000
_refine_ls_shift/su_mean 0.000
_refine_ls_structure_factor_coef Fsqd
_refine_ls_weighting_details 'w=1/[\s^2^(Fo^2^)+(0.0436P)^2^+0.2371P] where P=(Fo^2^+2Fc^2^)/3'
_refine_ls_weighting_scheme calc
_refine_ls_wR_factor_gt 0.0747
_refine_ls_wR_factor_ref 0.0756
_reflns_Friedel_coverage 0.934
_reflns_Friedel_fraction_full 1.000
_reflns_Friedel_fraction_max 1.000
_reflns_number_gt 2977
_reflns_number_total 3045
_reflns_threshold_expression 'I > 2\s(I)'
_cod_data_source_file c8ob01985a2.cif
_cod_data_source_block 7071-8325_ima063
_cod_depositor_comments 'Adding full bibliography for 7156474--7156479.cif.'
_cod_database_code 7156479
_shelx_shelxl_version_number 2014/7
_chemical_oxdiff_formula C20
_shelx_space_group_comment
;
The symmetry employed for this shelxl refinement is uniquely defined
by the following loop, which should always be used as a source of
symmetry information in preference to the above space-group names.
They are only intended as comments.
;
_shelx_estimated_absorpt_t_max 0.893
_shelx_estimated_absorpt_t_min 0.893
_reflns_odcompleteness_completeness 99.95
_reflns_odcompleteness_iscentric 1
_reflns_odcompleteness_theta 72.42
_olex2_refinement_description
;
1. Twinned data refinement
 Scales: 0.8(4)
 0.2(4)
2. Fixed Uiso
 At 1.2 times of:
  All C(H) groups
3.a Aromatic/amide H refined with riding coordinates:
 C10(H10), C11(H11), C8(H8), C6(H6), C24(H24), C14(H14), C4(H4), C5(H5),
 C18(H18), C2(H2), C20(H20), C3(H3), C17(H17), C16(H16), C15(H15), C23(H23),
 C21(H21), C22(H22)
;
_olex2_submission_special_instructions 'No special instructions were received'
_oxdiff_exptl_absorpt_empirical_details
;
Empirical correction (ABSPACK) includes:
- Absorption correction using spherical harmonics
- Frame scaling
;
_oxdiff_exptl_absorpt_empirical_full_max 3.082
_oxdiff_exptl_absorpt_empirical_full_min 0.404

loop_
_space_group_symop_operation_xyz
'x, y, z'
'-x, -y, z+1/2'
'x+1/2, -y+1/2, z'
'-x+1/2, y+1/2, z+1/2'

loop_
_atom_site_label
_atom_site_type_symbol
_atom_site_fract_x
_atom_site_fract_y
_atom_site_fract_z
_atom_site_U_iso_or_equiv
_atom_site_adp_type
_atom_site_occupancy
_atom_site_site_symmetry_order
_atom_site_calc_flag
_atom_site_refinement_flags_posn
O12 O 0.37738(18) 0.88443(12) 0.49116(9) 0.0274(3) Uani 1 1 d .
C7 C 0.2730(2) 0.64686(16) 0.60647(11) 0.0190(4) Uani 1 1 d .
C10 C 0.2863(2) 0.71690(16) 0.43454(12) 0.0198(4) Uani 1 1 d .
H10 H 0.2127 0.6564 0.4402 0.024 Uiso 1 1 calc R
C19 C 0.2935(2) 0.54378(16) 0.56126(11) 0.0192(4) Uani 1 1 d .
C11 C 0.3555(2) 0.73848(16) 0.36728(11) 0.0201(4) Uani 1 1 d .
H11 H 0.4281 0.7999 0.3643 0.024 Uiso 1 1 calc R
C8 C 0.2950(2) 0.75028(17) 0.57873(11) 0.0216(4) Uani 1 1 d .
H8 H 0.2900 0.8067 0.6146 0.026 Uiso 1 1 calc R
C9 C 0.3260(2) 0.78851(16) 0.50032(11) 0.0197(4) Uani 1 1 d .
C6 C 0.2861(2) 0.53917(16) 0.72796(12) 0.0215(4) Uani 1 1 d .
H6 H 0.3552 0.4868 0.7039 0.026 Uiso 1 1 calc R
C1 C 0.2269(2) 0.63205(17) 0.68781(11) 0.0195(4) Uani 1 1 d .
C13 C 0.3288(2) 0.67533(16) 0.29725(11) 0.0195(4) Uani 1 1 d .
C24 C 0.1606(2) 0.46545(17) 0.55994(11) 0.0226(4) Uani 1 1 d .
H24 H 0.0640 0.4756 0.5903 0.027 Uiso 1 1 calc R
C14 C 0.3931(2) 0.71805(17) 0.22963(12) 0.0240(4) Uani 1 1 d .
H14 H 0.4547 0.7844 0.2301 0.029 Uiso 1 1 calc R
C4 C 0.1363(2) 0.60066(19) 0.83949(11) 0.0261(4) Uani 1 1 d .
H4 H 0.1051 0.5899 0.8897 0.031 Uiso 1 1 calc R
C5 C 0.2426(2) 0.52456(17) 0.80338(12) 0.0242(4) Uani 1 1 d .
H5 H 0.2848 0.4635 0.8298 0.029 Uiso 1 1 calc R
C18 C 0.2399(2) 0.57377(16) 0.29538(11) 0.0221(4) Uani 1 1 d .
H18 H 0.1995 0.5426 0.3401 0.027 Uiso 1 1 calc R
C2 C 0.1227(2) 0.70914(17) 0.72536(12) 0.0221(4) Uani 1 1 d .
H2 H 0.0838 0.7719 0.6998 0.026 Uiso 1 1 calc R
C20 C 0.4409(2) 0.52420(18) 0.51772(11) 0.0255(4) Uani 1 1 d .
H20 H 0.5318 0.5747 0.5187 0.031 Uiso 1 1 calc R
C3 C 0.0768(2) 0.69320(18) 0.80025(12) 0.0265(4) Uani 1 1 d .
H3 H 0.0060 0.7446 0.8243 0.032 Uiso 1 1 calc R
C17 C 0.2119(2) 0.51945(18) 0.22737(13) 0.0249(4) Uani 1 1 d .
H17 H 0.1508 0.4529 0.2266 0.030 Uiso 1 1 calc R
C16 C 0.2748(2) 0.56404(17) 0.16028(11) 0.0243(4) Uani 1 1 d .
H16 H 0.2554 0.5276 0.1147 0.029 Uiso 1 1 calc R
C15 C 0.3665(3) 0.66316(18) 0.16170(12) 0.0268(4) Uani 1 1 d .
H15 H 0.4102 0.6928 0.1171 0.032 Uiso 1 1 calc R
C23 C 0.1713(3) 0.37313(18) 0.51391(13) 0.0302(5) Uani 1 1 d .
H23 H 0.0805 0.3227 0.5122 0.036 Uiso 1 1 calc R
C21 C 0.4519(3) 0.4301(2) 0.47324(12) 0.0357(5) Uani 1 1 d .
H21 H 0.5511 0.4171 0.4451 0.043 Uiso 1 1 calc R
C22 C 0.3171(3) 0.35523(19) 0.47020(13) 0.0361(5) Uani 1 1 d .
H22 H 0.3240 0.2932 0.4390 0.043 Uiso 1 1 calc R

loop_
_atom_site_aniso_label
_atom_site_aniso_U_11
_atom_site_aniso_U_22
_atom_site_aniso_U_33
_atom_site_aniso_U_23
_atom_site_aniso_U_13
_atom_site_aniso_U_12
O12 0.0339(7) 0.0205(7) 0.0277(7) 0.0008(6) -0.0008(6) -0.0046(6)
C7 0.0151(7) 0.0226(10) 0.0193(9) -0.0022(8) -0.0026(7) -0.0003(6)
C10 0.0190(8) 0.0180(9) 0.0224(9) 0.0012(7) -0.0019(7) 0.0000(7)
C19 0.0213(8) 0.0203(9) 0.0159(8) 0.0011(7) -0.0006(7) 0.0030(7)
C11 0.0180(8) 0.0186(9) 0.0237(9) 0.0025(8) -0.0027(7) -0.0011(7)
C8 0.0229(8) 0.0220(9) 0.0200(9) -0.0049(8) -0.0021(7) -0.0019(7)
C9 0.0167(8) 0.0190(9) 0.0233(10) 0.0013(8) -0.0017(7) 0.0009(6)
C6 0.0220(8) 0.0210(10) 0.0216(9) -0.0040(8) 0.0017(7) 0.0000(7)
C1 0.0176(8) 0.0226(10) 0.0183(9) -0.0045(7) -0.0021(7) -0.0034(7)
C13 0.0163(8) 0.0206(9) 0.0217(9) 0.0023(8) -0.0013(7) 0.0025(7)
C24 0.0255(8) 0.0221(10) 0.0201(9) 0.0012(8) -0.0012(7) -0.0010(7)
C14 0.0255(9) 0.0223(10) 0.0242(10) 0.0029(8) 0.0008(8) -0.0030(7)
C4 0.0263(9) 0.0357(12) 0.0163(9) -0.0049(8) 0.0016(7) -0.0076(8)
C5 0.0279(9) 0.0246(10) 0.0202(9) 0.0016(8) -0.0021(8) -0.0057(7)
C18 0.0220(9) 0.0224(9) 0.0219(10) 0.0023(8) 0.0028(7) -0.0020(7)
C2 0.0200(9) 0.0223(9) 0.0239(10) -0.0041(8) -0.0038(7) -0.0008(7)
C20 0.0249(9) 0.0301(11) 0.0213(10) 0.0069(8) 0.0035(8) 0.0079(8)
C3 0.0222(8) 0.0329(11) 0.0245(10) -0.0121(9) 0.0003(8) 0.0000(7)
C17 0.0220(8) 0.0235(10) 0.0293(10) -0.0035(9) 0.0012(8) -0.0030(7)
C16 0.0223(9) 0.0285(11) 0.0222(10) -0.0050(8) -0.0027(8) 0.0026(7)
C15 0.0306(9) 0.0285(11) 0.0212(10) 0.0051(8) 0.0029(8) 0.0006(8)
C23 0.0464(12) 0.0206(11) 0.0235(10) 0.0021(8) -0.0090(9) -0.0021(9)
C21 0.0468(12) 0.0387(13) 0.0217(10) 0.0058(9) 0.0110(9) 0.0211(10)
C22 0.0673(15) 0.0227(11) 0.0183(10) -0.0039(8) -0.0029(10) 0.0131(11)

loop_
_atom_type_symbol
_atom_type_description
_atom_type_scat_dispersion_real
_atom_type_scat_dispersion_imag
_atom_type_scat_source
C C 0.0181 0.0091 'International Tables Vol C Tables 4.2.6.8 and 6.1.1.4'
H H 0.0000 0.0000 'International Tables Vol C Tables 4.2.6.8 and 6.1.1.4'
O O 0.0492 0.0322 'International Tables Vol C Tables 4.2.6.8 and 6.1.1.4'

loop_
_geom_angle_atom_site_label_1
_geom_angle_atom_site_label_2
_geom_angle_atom_site_label_3
_geom_angle
C19 C7 C1 116.48(17)
C8 C7 C19 124.09(18)
C8 C7 C1 119.43(18)
C11 C10 H10 119.8
C11 C10 C9 120.45(17)
C9 C10 H10 119.8
C24 C19 C7 119.57(16)
C24 C19 C20 118.68(18)
C20 C19 C7 121.72(17)
C10 C11 H11 116.6
C10 C11 C13 126.72(17)
C13 C11 H11 116.6
C7 C8 H8 114.8
C7 C8 C9 130.39(18)
C9 C8 H8 114.8
O12 C9 C10 120.56(18)
O12 C9 C8 117.80(18)
C10 C9 C8 121.54(16)
C1 C6 H6 119.7
C5 C6 H6 119.7
C5 C6 C1 120.62(18)
C6 C1 C7 120.37(18)
C2 C1 C7 121.17(18)
C2 C1 C6 118.45(19)
C14 C13 C11 118.96(17)
C14 C13 C18 118.41(18)
C18 C13 C11 122.62(17)
C19 C24 H24 119.7
C23 C24 C19 120.54(19)
C23 C24 H24 119.7
C13 C14 H14 119.5
C15 C14 C13 121.07(18)
C15 C14 H14 119.5
C5 C4 H4 120.2
C5 C4 C3 119.64(19)
C3 C4 H4 120.2
C6 C5 H5 119.9
C4 C5 C6 120.3(2)
C4 C5 H5 119.9
C13 C18 H18 119.8
C17 C18 C13 120.49(18)
C17 C18 H18 119.8
C1 C2 H2 119.6
C3 C2 C1 120.78(19)
C3 C2 H2 119.6
C19 C20 H20 119.9
C21 C20 C19 120.2(2)
C21 C20 H20 119.9
C4 C3 H3 119.9
C2 C3 C4 120.22(18)
C2 C3 H3 119.9
C18 C17 H17 119.8
C18 C17 C16 120.33(19)
C16 C17 H17 119.8
C17 C16 H16 120.2
C15 C16 C17 119.65(19)
C15 C16 H16 120.2
C14 C15 C16 120.02(19)
C14 C15 H15 120.0
C16 C15 H15 120.0
C24 C23 H23 119.9
C24 C23 C22 120.3(2)
C22 C23 H23 119.9
C20 C21 H21 119.7
C22 C21 C20 120.6(2)
C22 C21 H21 119.7
C23 C22 H22 120.2
C21 C22 C23 119.6(2)
C21 C22 H22 120.2

loop_
_geom_bond_atom_site_label_1
_geom_bond_atom_site_label_2
_geom_bond_distance
O12 C9 1.231(2)
C7 C19 1.484(3)
C7 C8 1.348(3)
C7 C1 1.495(3)
C10 H10 0.9300
C10 C11 1.332(3)
C10 C9 1.481(3)
C19 C24 1.396(3)
C19 C20 1.398(3)
C11 H11 0.9300
C11 C13 1.469(3)
C8 H8 0.9300
C8 C9 1.482(3)
C6 H6 0.9300
C6 C1 1.401(3)
C6 C5 1.389(3)
C1 C2 1.398(3)
C13 C14 1.395(3)
C13 C18 1.403(3)
C24 H24 0.9300
C24 C23 1.380(3)
C14 H14 0.9300
C14 C15 1.387(3)
C4 H4 0.9300
C4 C5 1.387(3)
C4 C3 1.391(3)
C5 H5 0.9300
C18 H18 0.9300
C18 C17 1.387(3)
C2 H2 0.9300
C2 C3 1.387(3)
C20 H20 0.9300
C20 C21 1.381(3)
C3 H3 0.9300
C17 H17 0.9300
C17 C16 1.392(3)
C16 H16 0.9300
C16 C15 1.388(3)
C15 H15 0.9300
C23 H23 0.9300
C23 C22 1.386(4)
C21 H21 0.9300
C21 C22 1.381(4)
C22 H22 0.9300

loop_
_twin_individual_id
_twin_individual_mass_fraction_refined
1 0.8(4)
2 0.2(4)
